data_9007171
loop_
_publ_author_name
'Angel, R. J.'
'Shaw, C. S. J.'
'Gibbs, G. V.'

_publ_section_title
;
 Compression mechanisms of coesite
 Sample: X4P1, P = 8.68 GPa
;
_journal_name_full 'Physics and Chemistry of Minerals'
_journal_page_first 167
_journal_page_last 176
_journal_paper_doi 10.1007/s00269-003-0303-9
_journal_volume 30
_journal_year 2003
_chemical_formula_sum 'O2 Si'
_chemical_name_mineral Coesite
_space_group_IT_number 15
_symmetry_space_group_name_Hall '-C 2yc'
_symmetry_space_group_name_H-M 'C 1 2/c 1'
_cell_angle_alpha 90
_cell_angle_beta 120.962
_cell_angle_gamma 90
_cell_length_a 6.8886
_cell_length_b 12.1377
_cell_length_c 7.0625
_cell_formula_units_Z 16
_cell_volume 506.366
_database_code_amcsd 0008756
_diffrn_ambient_pressure 8.68e+06
_exptl_crystal_density_diffrn 3.153
_cod_original_formula_sum 'Si O2'
_cod_database_code 9007171

loop_
_space_group_symop_operation_xyz
x,y,z
1/2+x,1/2+y,z
x,-y,1/2+z
1/2+x,1/2-y,1/2+z
-x,y,1/2-z
1/2-x,1/2+y,1/2-z
-x,-y,-z
1/2-x,1/2-y,-z

loop_
_atom_site_aniso_label
_atom_site_aniso_U_11
_atom_site_aniso_U_22
_atom_site_aniso_U_33
_atom_site_aniso_U_12
_atom_site_aniso_U_13
_atom_site_aniso_U_23
Si1 0.00619 0.00403 0.00483 -0.00036 0.00344 -0.00045
Si2 0.00813 0.00485 0.00465 -0.00022 0.00435 -0.00019
O1 0.02298 0.00000 0.01152 -0.00036 0.01033 0.00074
O2 0.01768 0.00522 0.00743 0.00000 0.00979 0.00000
O3 0.00654 0.01269 0.00687 -0.00036 0.00471 -0.00074
O4 0.01167 0.00821 0.00855 -0.00145 0.00507 -0.00186
O5 0.01008 0.00448 0.01226 0.00036 0.00797 0.00037

loop_
_atom_site_label
_atom_site_fract_x
_atom_site_fract_y
_atom_site_fract_z
_atom_site_U_iso_or_equiv
Si1 0.13470 0.11137 0.06850 0.00469
Si2 0.50920 0.15646 0.54632 0.00532
O1 0.00000 0.00000 0.00000 0.01102
O2 0.50000 0.10470 0.75000 0.00836
O3 0.24500 0.13330 0.91980 0.00811
O4 0.32280 0.09946 0.32390 0.00950
O5 0.03320 0.21241 0.46890 0.00798

loop_
_cod_related_entry_id
_cod_related_entry_database
_cod_related_entry_code
1 AMCSD 0008756
